data_4341310
loop_
_publ_author_name
'Khaledi, Hamid'
'Olmstead, Marilyn M.'
'Fukuda, Takamitsu'
'Mohd Ali, Hapipah'

_publ_section_title
;
 Heterometallic Pd(II)-Ni(II) Complexes with meso-Substituted
 Dibenzotetraaza[14]annulene: Double C-H Bond Activation and Formation of
 a Rectangular Tetradibenzotetraaza[14]annulene.
;
_journal_issue 21
_journal_name_full 'Inorganic chemistry'
_journal_page_first 11348
_journal_page_last 11350
_journal_paper_doi 10.1021/ic5019828
_journal_volume 53
_journal_year 2014
_chemical_formula_moiety 'C84 H76 N12 Ni2 O8 Pd2, 4(C3 H6 O)'
_chemical_formula_sum 'C96 H100 N12 Ni2 O12 Pd2'
_chemical_formula_weight 1944.09
_chemical_name_systematic
; 
 ? 
;
_space_group_crystal_system monoclinic
_space_group_IT_number 15
_space_group_name_Hall '-C 2yc'
_space_group_name_H-M_alt 'C 1 2/c 1'
_symmetry_space_group_name_Hall '-C 2yc'
_symmetry_space_group_name_H-M 'C 1 2/c 1'
_atom_sites_solution_hydrogens geom
_audit_creation_method SHELXL-2013
_cell_angle_alpha 90
_cell_angle_beta 112.213(2)
_cell_angle_gamma 90
_cell_formula_units_Z 4
_cell_length_a 28.826(4)
_cell_length_b 11.2048(15)
_cell_length_c 27.917(4)
_cell_measurement_reflns_used 2873
_cell_measurement_temperature 100(2)
_cell_measurement_theta_max 24.27
_cell_measurement_theta_min 2.23
_cell_volume 8348(2)
_computing_cell_refinement 'Bruker SAINT'
_computing_data_collection 'Bruker APEX2'
_computing_data_reduction 'Bruker SAINT'
_computing_molecular_graphics 'Bruker SHELXTL'
_computing_publication_material 'Bruker SHELXTL'
_computing_structure_refinement 'SHELXL-2013 (Sheldrick, 2013)'
_computing_structure_solution 'SHELXS-97 (Sheldrick, 2008)'
_diffrn_ambient_temperature 100(2)
_diffrn_measured_fraction_theta_full 0.988
_diffrn_measured_fraction_theta_max 0.973
_diffrn_measurement_device_type 'Bruker APEX-II CCD'
_diffrn_measurement_method '\f and \w scans'
_diffrn_radiation_type MoK\a
_diffrn_radiation_wavelength 0.71073
_diffrn_reflns_av_R_equivalents 0.0565
_diffrn_reflns_av_unetI/netI 0.0757
_diffrn_reflns_Laue_measured_fraction_full 0.988
_diffrn_reflns_Laue_measured_fraction_max 0.973
_diffrn_reflns_limit_h_max 36
_diffrn_reflns_limit_h_min -36
_diffrn_reflns_limit_k_max 14
_diffrn_reflns_limit_k_min -14
_diffrn_reflns_limit_l_max 35
_diffrn_reflns_limit_l_min -23
_diffrn_reflns_number 22155
_diffrn_reflns_point_group_measured_fraction_full 0.988
_diffrn_reflns_point_group_measured_fraction_max 0.973
_diffrn_reflns_theta_full 25.242
_diffrn_reflns_theta_max 27.148
_diffrn_reflns_theta_min 1.526
_exptl_absorpt_coefficient_mu 0.942
_exptl_absorpt_correction_T_max 0.4302
_exptl_absorpt_correction_T_min 0.3850
_exptl_absorpt_correction_type multi-scan
_exptl_absorpt_process_details SADABS
_exptl_crystal_colour red
_exptl_crystal_density_diffrn 1.547
_exptl_crystal_description Block
_exptl_crystal_F_000 4016
_exptl_crystal_size_max 0.210
_exptl_crystal_size_mid 0.130
_exptl_crystal_size_min 0.060
_refine_diff_density_max 0.698
_refine_diff_density_min -0.703
_refine_diff_density_rms 0.101
_refine_ls_extinction_method none
_refine_ls_goodness_of_fit_ref 1.013
_refine_ls_hydrogen_treatment constr
_refine_ls_matrix_type full
_refine_ls_number_parameters 569
_refine_ls_number_reflns 9013
_refine_ls_number_restraints 0
_refine_ls_restrained_S_all 1.013
_refine_ls_R_factor_all 0.0749
_refine_ls_R_factor_gt 0.0418
_refine_ls_shift/su_max 0.003
_refine_ls_shift/su_mean 0.000
_refine_ls_structure_factor_coef Fsqd
_refine_ls_weighting_details 'w=1/[\s^2^(Fo^2^)+(0.0313P)^2^+2.9642P] where P=(Fo^2^+2Fc^2^)/3'
_refine_ls_weighting_scheme calc
_refine_ls_wR_factor_gt 0.0799
_refine_ls_wR_factor_ref 0.0915
_reflns_Friedel_coverage 0.000
_reflns_number_gt 6200
_reflns_number_total 9013
_reflns_threshold_expression 'I > 2\s(I)'
_cod_data_source_file ic5019828_si_002.cif
_cod_data_source_block 3
_cod_depositor_comments
;
The following automatic conversions were performed:

'_exptl_absorpt_correction_type' value 'MULTI-SCAN' changed to
'multi-scan' according to
/home/saulius/struct/COD-crude-data--automatic-downloads/rss-feeds/ACS/lib/dictionaries/cif_core.dic
dictionary named 'cif_core.dic' version 2.4.2 from
2011-04-26.

'_geom_bond_publ_flag' value 'Y' changed to 'y'
according to
/home/saulius/struct/COD-crude-data--automatic-downloads/rss-feeds/ACS/lib/dictionaries/cif_core.dic
dictionary named 'cif_core.dic' version 2.4.2 from 2011-04-26 (10
times).

'_geom_angle_publ_flag' value 'Y' changed to 'y' according
to
/home/saulius/struct/COD-crude-data--automatic-downloads/rss-feeds/ACS/lib/dictionaries/cif_core.dic
dictionary named 'cif_core.dic' version 2.4.2 from 2011-04-26 (12
times).

Automatic conversion script
Id: cif_fix_values 2827 2014-09-09 07:05:25Z andrius 

 Adding full bibliography for 4341308--4341311.cif.
;
_cod_original_cell_volume 8347.7(19)
_cod_database_code 4341310
_shelx_space_group_comment
; 
The symmetry employed for this shelxl refinement is uniquely defined 
by the following loop, which should always be used as a source of 
symmetry information in preference to the above space-group names. 
They are only intended as comments. 
;
_shelx_estimated_absorpt_t_min 0.827
_shelx_estimated_absorpt_t_max 0.946
_shelxl_version_number 2013-4

loop_
_space_group_symop_operation_xyz
'x, y, z'
'-x, y, -z+1/2'
'x+1/2, y+1/2, z'
'-x+1/2, y+1/2, -z+1/2'
'-x, -y, -z'
'x, -y, z-1/2'
'-x+1/2, -y+1/2, -z'
'x+1/2, -y+1/2, z-1/2'

loop_
_atom_site_label
_atom_site_type_symbol
_atom_site_fract_x
_atom_site_fract_y
_atom_site_fract_z
_atom_site_U_iso_or_equiv
_atom_site_adp_type
_atom_site_occupancy
_atom_site_site_symmetry_order
_atom_site_calc_flag
_atom_site_refinement_flags_posn
_atom_site_refinement_flags_adp
Pd1 Pd 0.58323(2) 0.74835(2) 0.67345(2) 0.01350(7) Uani 1 1 d . .
Ni1 Ni 0.59135(2) 0.39847(4) 0.52674(2) 0.01473(11) Uani 1 1 d . .
O1 O 0.56117(9) 0.7106(2) 0.73185(9) 0.0177(6) Uani 1 1 d . .
O2 O 0.56705(10) 0.5119(2) 0.72518(10) 0.0280(6) Uani 1 1 d . .
O3 O 0.60547(9) 0.7873(2) 0.61486(9) 0.0187(6) Uani 1 1 d . .
O4 O 0.66647(10) 0.9044(2) 0.66702(10) 0.0289(7) Uani 1 1 d . .
N1 N 0.64738(10) 0.6576(2) 0.70844(11) 0.0138(6) Uani 1 1 d . .
N2 N 0.65599(10) 0.4558(2) 0.56228(10) 0.0137(6) Uani 1 1 d . .
N3 N 0.61565(10) 0.3462(2) 0.47678(11) 0.0145(6) Uani 1 1 d . .
N4 N 0.47567(10) 0.1374(2) 0.35200(11) 0.0144(6) Uani 1 1 d . .
N5 N 0.52713(10) 0.3361(2) 0.49239(11) 0.0132(6) Uani 1 1 d . .
N6 N 0.56810(10) 0.4462(2) 0.57810(11) 0.0148(6) Uani 1 1 d . .
C1 C 0.67851(13) 0.6838(3) 0.76110(13) 0.0165(8) Uani 1 1 d . .
C2 C 0.66994(13) 0.7680(3) 0.79305(14) 0.0175(8) Uani 1 1 d . .
H2 H 0.6401 0.8141 0.7822 0.021 Uiso 1 1 calc R U
C3 C 0.70740(13) 0.7815(3) 0.84196(14) 0.0200(8) Uani 1 1 d . .
H3 H 0.7031 0.8392 0.8649 0.024 Uiso 1 1 calc R U
C4 C 0.75059(13) 0.7136(3) 0.85813(14) 0.0188(8) Uani 1 1 d . .
H4 H 0.7753 0.7247 0.8919 0.023 Uiso 1 1 calc R U
C5 C 0.75825(13) 0.6289(3) 0.82539(14) 0.0199(8) Uani 1 1 d . .
H5 H 0.7878 0.5816 0.8363 0.024 Uiso 1 1 calc R U
C6 C 0.72130(13) 0.6156(3) 0.77610(13) 0.0157(8) Uani 1 1 d . .
C7 C 0.72052(13) 0.5405(3) 0.73092(14) 0.0188(8) Uani 1 1 d . .
C8 C 0.71859(14) 0.4060(3) 0.74074(15) 0.0256(9) Uani 1 1 d . .
H8A H 0.7484 0.3828 0.7706 0.038 Uiso 1 1 calc R U
H8B H 0.7177 0.3616 0.7101 0.038 Uiso 1 1 calc R U
H8C H 0.6885 0.3879 0.7477 0.038 Uiso 1 1 calc R U
C9 C 0.76679(13) 0.5706(3) 0.71822(14) 0.0244(9) Uani 1 1 d . .
H9A H 0.7638 0.6523 0.7049 0.037 Uiso 1 1 calc R U
H9B H 0.7688 0.5149 0.6920 0.037 Uiso 1 1 calc R U
H9C H 0.7971 0.5638 0.7497 0.037 Uiso 1 1 calc R U
C10 C 0.66998(12) 0.5785(3) 0.69020(13) 0.0144(7) Uani 1 1 d . .
C11 C 0.64540(13) 0.5249(3) 0.63944(13) 0.0151(8) Uani 1 1 d . .
C12 C 0.67367(13) 0.5008(3) 0.60956(13) 0.0164(8) Uani 1 1 d . .
H12 H 0.7085 0.5180 0.6244 0.020 Uiso 1 1 calc R U
C13 C 0.68813(13) 0.4415(3) 0.53462(14) 0.0166(8) Uani 1 1 d . .
C14 C 0.73730(13) 0.4818(3) 0.55027(14) 0.0179(8) Uani 1 1 d . .
H14 H 0.7522 0.5239 0.5820 0.021 Uiso 1 1 calc R U
C15 C 0.76441(13) 0.4601(3) 0.51932(14) 0.0198(8) Uani 1 1 d . .
H15 H 0.7982 0.4861 0.5302 0.024 Uiso 1 1 calc R U
C16 C 0.74237(13) 0.4008(3) 0.47262(14) 0.0219(8) Uani 1 1 d . .
H16 H 0.7610 0.3865 0.4515 0.026 Uiso 1 1 calc R U
C17 C 0.69304(13) 0.3623(3) 0.45668(14) 0.0180(8) Uani 1 1 d . .
H17 H 0.6778 0.3230 0.4243 0.022 Uiso 1 1 calc R U
C18 C 0.66604(12) 0.3812(3) 0.48776(14) 0.0157(8) Uani 1 1 d . .
C19 C 0.59247(12) 0.2736(3) 0.43801(13) 0.0148(8) Uani 1 1 d . .
H19 H 0.6111 0.2442 0.4188 0.018 Uiso 1 1 calc R U
C20 C 0.54239(12) 0.2360(3) 0.42259(13) 0.0137(7) Uani 1 1 d . .
C21 C 0.52305(12) 0.1457(3) 0.38267(13) 0.0132(7) Uani 1 1 d . .
C22 C 0.55352(12) 0.0387(3) 0.37563(13) 0.0163(8) Uani 1 1 d . .
C23 C 0.58738(13) 0.0730(3) 0.34618(14) 0.0221(9) Uani 1 1 d . .
H23A H 0.5998 0.0004 0.3354 0.033 Uiso 1 1 calc R U
H23B H 0.6158 0.1202 0.3689 0.033 Uiso 1 1 calc R U
H23C H 0.5681 0.1202 0.3156 0.033 Uiso 1 1 calc R U
C24 C 0.58356(13) -0.0238(3) 0.42675(14) 0.0212(8) Uani 1 1 d . .
H24A H 0.5605 -0.0581 0.4413 0.032 Uiso 1 1 calc R U
H24B H 0.6056 0.0341 0.4511 0.032 Uiso 1 1 calc R U
H24C H 0.6039 -0.0876 0.4205 0.032 Uiso 1 1 calc R U
C25 C 0.51135(13) -0.0380(3) 0.33996(13) 0.0176(8) Uani 1 1 d . .
C26 C 0.51146(14) -0.1529(3) 0.32128(14) 0.0200(8) Uani 1 1 d . .
H26 H 0.5417 -0.1972 0.3307 0.024 Uiso 1 1 calc R U
C27 C 0.46603(14) -0.2016(3) 0.28832(15) 0.0245(9) Uani 1 1 d . .
H27 H 0.4650 -0.2812 0.2763 0.029 Uiso 1 1 calc R U
C28 C 0.42250(14) -0.1350(3) 0.27304(14) 0.0232(9) Uani 1 1 d . .
H28 H 0.3923 -0.1683 0.2492 0.028 Uiso 1 1 calc R U
C29 C 0.42188(13) -0.0201(3) 0.29175(14) 0.0194(8) Uani 1 1 d . .
H29 H 0.3918 0.0249 0.2818 0.023 Uiso 1 1 calc R U
C30 C 0.46695(13) 0.0256(3) 0.32539(13) 0.0155(8) Uani 1 1 d . .
C31 C 0.51226(12) 0.2712(3) 0.44997(13) 0.0147(8) Uani 1 1 d . .
H31 H 0.4783 0.2459 0.4366 0.018 Uiso 1 1 calc R U
C32 C 0.49472(12) 0.3556(3) 0.51908(13) 0.0129(7) Uani 1 1 d . .
C33 C 0.44440(12) 0.3215(3) 0.50236(14) 0.0164(8) Uani 1 1 d . .
H33 H 0.4285 0.2835 0.4698 0.020 Uiso 1 1 calc R U
C34 C 0.41808(13) 0.3436(3) 0.53360(14) 0.0187(8) Uani 1 1 d . .
H34 H 0.3839 0.3202 0.5224 0.022 Uiso 1 1 calc R U
C35 C 0.44070(13) 0.3995(3) 0.58116(14) 0.0198(8) Uani 1 1 d . .
H35 H 0.4220 0.4138 0.6022 0.024 Uiso 1 1 calc R U
C36 C 0.49032(13) 0.4344(3) 0.59806(14) 0.0171(8) Uani 1 1 d . .
H36 H 0.5059 0.4722 0.6307 0.021 Uiso 1 1 calc R U
C37 C 0.51731(12) 0.4136(3) 0.56663(13) 0.0148(7) Uani 1 1 d . .
C38 C 0.59426(12) 0.4976(3) 0.62267(14) 0.0158(8) Uani 1 1 d . .
H38 H 0.5773 0.5175 0.6449 0.019 Uiso 1 1 calc R U
C39 C 0.56240(13) 0.6024(3) 0.74811(14) 0.0201(8) Uani 1 1 d . .
C40 C 0.55889(14) 0.5942(4) 0.80090(14) 0.0277(9) Uani 1 1 d . .
H40A H 0.5477 0.5140 0.8056 0.041 Uiso 1 1 calc R U
H40B H 0.5348 0.6534 0.8033 0.041 Uiso 1 1 calc R U
H40C H 0.5919 0.6098 0.8279 0.041 Uiso 1 1 calc R U
C41 C 0.64572(14) 0.8482(3) 0.62661(15) 0.0202(8) Uani 1 1 d . .
C42 C 0.66846(15) 0.8454(4) 0.58532(16) 0.0313(10) Uani 1 1 d . .
H42A H 0.6976 0.8984 0.5956 0.047 Uiso 1 1 calc R U
H42B H 0.6435 0.8723 0.5522 0.047 Uiso 1 1 calc R U
H42C H 0.6789 0.7638 0.5817 0.047 Uiso 1 1 calc R U
O5 O 0.63474(10) 0.1208(2) 0.55335(11) 0.0339(7) Uani 1 1 d . .
C43 C 0.60485(15) 0.1221(3) 0.57449(16) 0.0285(10) Uani 1 1 d . .
C44 C 0.61452(15) 0.1877(4) 0.62425(16) 0.0332(10) Uani 1 1 d . .
H44A H 0.6273 0.1318 0.6533 0.050 Uiso 1 1 calc R U
H44B H 0.5832 0.2234 0.6235 0.050 Uiso 1 1 calc R U
H44C H 0.6393 0.2507 0.6284 0.050 Uiso 1 1 calc R U
C45 C 0.55640(15) 0.0540(4) 0.55363(17) 0.0368(11) Uani 1 1 d . .
H45A H 0.5523 0.0190 0.5201 0.055 Uiso 1 1 calc R U
H45B H 0.5284 0.1083 0.5493 0.055 Uiso 1 1 calc R U
H45C H 0.5569 -0.0096 0.5779 0.055 Uiso 1 1 calc R U
O6 O 0.66873(16) 0.1788(3) 0.86022(14) 0.0789(13) Uani 1 1 d . .
C46 C 0.67805(16) 0.2776(4) 0.87903(17) 0.0347(11) Uani 1 1 d . .
C47 C 0.66708(19) 0.3872(4) 0.84770(17) 0.0485(13) Uani 1 1 d . .
H47A H 0.6980 0.4178 0.8455 0.073 Uiso 1 1 calc R U
H47B H 0.6531 0.4474 0.8639 0.073 Uiso 1 1 calc R U
H47C H 0.6428 0.3695 0.8129 0.073 Uiso 1 1 calc R U
C48 C 0.70324(16) 0.2912(4) 0.93657(16) 0.0382(11) Uani 1 1 d . .
H48A H 0.7024 0.2148 0.9533 0.057 Uiso 1 1 calc R U
H48B H 0.6856 0.3518 0.9486 0.057 Uiso 1 1 calc R U
H48C H 0.7381 0.3158 0.9454 0.057 Uiso 1 1 calc R U

loop_
_atom_site_aniso_label
_atom_site_aniso_U_11
_atom_site_aniso_U_22
_atom_site_aniso_U_33
_atom_site_aniso_U_23
_atom_site_aniso_U_13
_atom_site_aniso_U_12
Pd1 0.01414(12) 0.01524(12) 0.01028(14) -0.00182(12) 0.00368(10) 0.00008(11)
Ni1 0.0153(2) 0.0174(2) 0.0109(2) -0.0024(2) 0.00425(18) -0.00058(19)
O1 0.0220(13) 0.0208(13) 0.0120(14) 0.0013(11) 0.0083(11) 0.0024(10)
O2 0.0417(17) 0.0218(15) 0.0225(16) -0.0027(13) 0.0144(13) -0.0007(12)
O3 0.0190(13) 0.0245(14) 0.0127(14) -0.0017(11) 0.0059(11) -0.0017(10)
O4 0.0331(15) 0.0303(15) 0.0213(16) -0.0042(13) 0.0080(13) -0.0123(13)
N1 0.0184(15) 0.0152(15) 0.0064(15) -0.0008(12) 0.0031(12) -0.0016(12)
N2 0.0158(15) 0.0162(15) 0.0085(16) -0.0017(12) 0.0040(12) 0.0005(12)
N3 0.0171(15) 0.0165(15) 0.0103(16) -0.0004(13) 0.0056(13) -0.0004(12)
N4 0.0163(15) 0.0151(15) 0.0128(16) 0.0002(12) 0.0065(13) -0.0009(12)
N5 0.0146(15) 0.0161(15) 0.0089(16) -0.0002(13) 0.0042(12) -0.0012(12)
N6 0.0155(14) 0.0175(15) 0.0100(16) -0.0004(13) 0.0033(12) 0.0005(12)
C1 0.0195(19) 0.0198(19) 0.0101(19) -0.0003(15) 0.0057(15) -0.0033(15)
C2 0.0184(17) 0.0173(19) 0.017(2) 0.0005(16) 0.0074(15) 0.0007(15)
C3 0.026(2) 0.020(2) 0.016(2) -0.0072(16) 0.0100(17) -0.0044(15)
C4 0.026(2) 0.0199(19) 0.0073(19) -0.0012(15) 0.0020(16) -0.0064(15)
C5 0.0212(19) 0.0197(19) 0.014(2) 0.0015(16) 0.0018(16) -0.0001(15)
C6 0.0196(18) 0.0163(18) 0.0107(19) -0.0010(15) 0.0051(15) -0.0008(14)
C7 0.0188(18) 0.0185(19) 0.016(2) -0.0004(16) 0.0032(16) 0.0015(15)
C8 0.032(2) 0.022(2) 0.017(2) -0.0041(17) 0.0030(17) 0.0041(17)
C9 0.0202(19) 0.032(2) 0.017(2) -0.0075(18) 0.0017(16) 0.0009(16)
C10 0.0162(17) 0.0165(18) 0.0123(19) -0.0004(15) 0.0074(15) -0.0022(14)
C11 0.0202(18) 0.0173(18) 0.0082(19) -0.0015(15) 0.0057(15) 0.0009(14)
C12 0.0159(17) 0.0194(19) 0.012(2) -0.0005(16) 0.0038(15) -0.0006(14)
C13 0.0187(18) 0.0162(18) 0.014(2) -0.0008(15) 0.0059(15) 0.0007(14)
C14 0.0209(19) 0.0195(19) 0.0099(19) -0.0016(16) 0.0020(15) -0.0011(15)
C15 0.0161(18) 0.024(2) 0.020(2) -0.0005(17) 0.0072(15) -0.0012(15)
C16 0.025(2) 0.024(2) 0.020(2) 0.0005(18) 0.0126(17) -0.0003(17)
C17 0.0217(19) 0.0216(19) 0.013(2) -0.0053(16) 0.0091(16) -0.0026(15)
C18 0.0173(18) 0.0150(18) 0.015(2) 0.0023(15) 0.0063(15) 0.0009(14)
C19 0.0188(17) 0.0172(19) 0.0095(19) 0.0000(14) 0.0064(15) 0.0020(14)
C20 0.0197(17) 0.0132(17) 0.0086(18) 0.0003(15) 0.0060(14) 0.0007(14)
C21 0.0185(18) 0.0116(17) 0.0121(19) 0.0028(14) 0.0088(15) -0.0007(14)
C22 0.0188(18) 0.0159(18) 0.013(2) -0.0040(15) 0.0039(15) 0.0019(15)
C23 0.026(2) 0.022(2) 0.023(2) -0.0026(17) 0.0149(17) 0.0001(16)
C24 0.0198(18) 0.021(2) 0.019(2) -0.0032(17) 0.0033(16) 0.0031(16)
C25 0.0226(19) 0.0207(19) 0.0091(19) 0.0010(15) 0.0057(15) -0.0026(15)
C26 0.026(2) 0.0174(18) 0.017(2) 0.0002(16) 0.0091(17) 0.0024(16)
C27 0.037(2) 0.0149(18) 0.023(2) -0.0069(17) 0.0120(19) -0.0045(17)
C28 0.026(2) 0.024(2) 0.016(2) -0.0088(17) 0.0043(17) -0.0075(16)
C29 0.0208(19) 0.023(2) 0.014(2) -0.0027(16) 0.0057(16) -0.0002(15)
C30 0.0215(18) 0.0130(17) 0.0120(19) 0.0004(15) 0.0063(15) -0.0013(14)
C31 0.0134(16) 0.0138(19) 0.0147(19) 0.0014(15) 0.0030(14) 0.0008(13)
C32 0.0153(17) 0.0142(17) 0.0106(19) -0.0004(14) 0.0063(15) 0.0021(13)
C33 0.0179(18) 0.0195(19) 0.012(2) -0.0004(16) 0.0062(15) -0.0009(15)
C34 0.0168(18) 0.0224(19) 0.018(2) -0.0017(17) 0.0077(16) -0.0031(15)
C35 0.0240(19) 0.0222(19) 0.017(2) -0.0011(17) 0.0123(16) 0.0013(16)
C36 0.0213(19) 0.0188(18) 0.013(2) -0.0030(16) 0.0083(16) 0.0000(15)
C37 0.0170(17) 0.0146(17) 0.0121(19) 0.0024(15) 0.0048(15) 0.0026(14)
C38 0.0173(18) 0.0167(18) 0.013(2) -0.0005(15) 0.0049(15) 0.0021(14)
C39 0.0181(18) 0.023(2) 0.017(2) 0.0015(17) 0.0054(16) 0.0000(16)
C40 0.033(2) 0.035(2) 0.015(2) 0.0001(19) 0.0083(18) -0.0018(19)
C41 0.027(2) 0.0165(19) 0.016(2) 0.0010(16) 0.0067(17) 0.0016(16)
C42 0.032(2) 0.031(2) 0.037(3) -0.005(2) 0.020(2) -0.0077(19)
O5 0.0344(17) 0.0385(18) 0.0289(18) 0.0059(14) 0.0121(14) 0.0010(14)
C43 0.033(2) 0.026(2) 0.023(2) 0.0105(19) 0.0075(19) 0.0066(18)
C44 0.039(3) 0.030(2) 0.034(3) 0.007(2) 0.016(2) 0.0052(19)
C45 0.033(2) 0.042(3) 0.033(3) 0.007(2) 0.009(2) -0.002(2)
O6 0.119(4) 0.052(2) 0.044(2) -0.011(2) 0.005(2) -0.026(2)
C46 0.035(2) 0.037(3) 0.028(3) -0.005(2) 0.006(2) -0.0082(19)
C47 0.066(3) 0.045(3) 0.032(3) 0.002(2) 0.016(3) 0.009(3)
C48 0.043(3) 0.034(2) 0.035(3) -0.001(2) 0.012(2) -0.002(2)

loop_
_atom_type_symbol
_atom_type_description
_atom_type_scat_dispersion_real
_atom_type_scat_dispersion_imag
_atom_type_scat_source
C C 0.0033 0.0016 'International Tables Vol C Tables 4.2.6.8 and 6.1.1.4'
H H 0.0000 0.0000 'International Tables Vol C Tables 4.2.6.8 and 6.1.1.4'
N N 0.0061 0.0033 'International Tables Vol C Tables 4.2.6.8 and 6.1.1.4'
O O 0.0106 0.0060 'International Tables Vol C Tables 4.2.6.8 and 6.1.1.4'
Ni Ni 0.3393 1.1124 'International Tables Vol C Tables 4.2.6.8 and 6.1.1.4'
Pd Pd -0.9988 1.0072 'International Tables Vol C Tables 4.2.6.8 and 6.1.1.4'

loop_
_geom_angle_atom_site_label_1
_geom_angle_atom_site_label_2
_geom_angle_atom_site_label_3
_geom_angle
_geom_angle_site_symmetry_3
_geom_angle_publ_flag
O1 Pd1 N1 90.83(10) . y
O1 Pd1 O3 179.65(10) . y
N1 Pd1 O3 89.29(10) . y
O1 Pd1 N4 86.40(10) 5_666 y
N1 Pd1 N4 169.66(11) 5_666 y
O3 Pd1 N4 93.43(10) 5_666 y
N2 Ni1 N5 178.03(12) . y
N2 Ni1 N6 93.97(12) . y
N5 Ni1 N6 85.86(12) . y
N2 Ni1 N3 85.64(12) . y
N5 Ni1 N3 94.47(12) . y
N6 Ni1 N3 178.04(12) . y
C39 O1 Pd1 120.6(2) . ?
C41 O3 Pd1 116.3(2) . ?
C10 N1 C1 109.1(3) . ?
C10 N1 Pd1 130.8(2) . ?
C1 N1 Pd1 119.9(2) . ?
C12 N2 C13 120.0(3) . ?
C12 N2 Ni1 126.4(2) . ?
C13 N2 Ni1 113.5(2) . ?
C19 N3 C18 120.5(3) . ?
C19 N3 Ni1 126.0(2) . ?
C18 N3 Ni1 113.1(2) . ?
C21 N4 C30 109.6(3) . ?
C21 N4 Pd1 135.3(2) 5_666 ?
C30 N4 Pd1 114.3(2) 5_666 ?
C31 N5 C32 120.3(3) . ?
C31 N5 Ni1 126.2(2) . ?
C32 N5 Ni1 113.3(2) . ?
C38 N6 C37 119.8(3) . ?
C38 N6 Ni1 127.1(2) . ?
C37 N6 Ni1 112.9(2) . ?
C6 C1 C2 122.7(3) . ?
C6 C1 N1 109.9(3) . ?
C2 C1 N1 127.3(3) . ?
C1 C2 C3 116.5(3) . ?
C1 C2 H2 121.8 . ?
C3 C2 H2 121.8 . ?
C4 C3 C2 122.0(3) . ?
C4 C3 H3 119.0 . ?
C2 C3 H3 119.0 . ?
C3 C4 C5 120.6(3) . ?
C3 C4 H4 119.7 . ?
C5 C4 H4 119.7 . ?
C4 C5 C6 118.0(3) . ?
C4 C5 H5 121.0 . ?
C6 C5 H5 121.0 . ?
C1 C6 C5 120.3(3) . ?
C1 C6 C7 109.1(3) . ?
C5 C6 C7 130.5(3) . ?
C6 C7 C10 100.1(3) . ?
C6 C7 C8 112.8(3) . ?
C10 C7 C8 108.5(3) . ?
C6 C7 C9 109.2(3) . ?
C10 C7 C9 115.6(3) . ?
C8 C7 C9 110.4(3) . ?
C7 C8 H8A 109.5 . ?
C7 C8 H8B 109.5 . ?
H8A C8 H8B 109.5 . ?
C7 C8 H8C 109.5 . ?
H8A C8 H8C 109.5 . ?
H8B C8 H8C 109.5 . ?
C7 C9 H9A 109.5 . ?
C7 C9 H9B 109.5 . ?
H9A C9 H9B 109.5 . ?
C7 C9 H9C 109.5 . ?
H9A C9 H9C 109.5 . ?
H9B C9 H9C 109.5 . ?
N1 C10 C11 121.8(3) . ?
N1 C10 C7 111.9(3) . ?
C11 C10 C7 125.9(3) . ?
C12 C11 C38 122.4(3) . ?
C12 C11 C10 118.9(3) . ?
C38 C11 C10 118.6(3) . ?
N2 C12 C11 125.4(3) . ?
N2 C12 H12 117.3 . ?
C11 C12 H12 117.3 . ?
C14 C13 C18 120.1(3) . ?
C14 C13 N2 126.1(3) . ?
C18 C13 N2 113.8(3) . ?
C15 C14 C13 119.6(3) . ?
C15 C14 H14 120.2 . ?
C13 C14 H14 120.2 . ?
C16 C15 C14 120.3(3) . ?
C16 C15 H15 119.9 . ?
C14 C15 H15 119.9 . ?
C15 C16 C17 120.0(3) . ?
C15 C16 H16 120.0 . ?
C17 C16 H16 120.0 . ?
C18 C17 C16 120.2(3) . ?
C18 C17 H17 119.9 . ?
C16 C17 H17 119.9 . ?
C17 C18 C13 119.8(3) . ?
C17 C18 N3 126.4(3) . ?
C13 C18 N3 113.8(3) . ?
N3 C19 C20 125.5(3) . ?
N3 C19 H19 117.3 . ?
C20 C19 H19 117.3 . ?
C19 C20 C31 121.4(3) . ?
C19 C20 C21 119.7(3) . ?
C31 C20 C21 118.3(3) . ?
N4 C21 C20 123.6(3) . ?
N4 C21 C22 111.4(3) . ?
C20 C21 C22 124.6(3) . ?
C25 C22 C24 112.6(3) . ?
C25 C22 C21 99.8(3) . ?
C24 C22 C21 112.7(3) . ?
C25 C22 C23 107.6(3) . ?
C24 C22 C23 111.2(3) . ?
C21 C22 C23 112.3(3) . ?
C22 C23 H23A 109.5 . ?
C22 C23 H23B 109.5 . ?
H23A C23 H23B 109.5 . ?
C22 C23 H23C 109.5 . ?
H23A C23 H23C 109.5 . ?
H23B C23 H23C 109.5 . ?
C22 C24 H24A 109.5 . ?
C22 C24 H24B 109.5 . ?
H24A C24 H24B 109.5 . ?
C22 C24 H24C 109.5 . ?
H24A C24 H24C 109.5 . ?
H24B C24 H24C 109.5 . ?
C30 C25 C26 120.0(3) . ?
C30 C25 C22 108.9(3) . ?
C26 C25 C22 131.1(3) . ?
C25 C26 C27 118.3(3) . ?
C25 C26 H26 120.8 . ?
C27 C26 H26 120.8 . ?
C28 C27 C26 120.6(3) . ?
C28 C27 H27 119.7 . ?
C26 C27 H27 119.7 . ?
C27 C28 C29 121.5(3) . ?
C27 C28 H28 119.2 . ?
C29 C28 H28 119.2 . ?
C30 C29 C28 117.1(3) . ?
C30 C29 H29 121.4 . ?
C28 C29 H29 121.4 . ?
C29 C30 C25 122.4(3) . ?
C29 C30 N4 127.8(3) . ?
C25 C30 N4 109.7(3) . ?
N5 C31 C20 125.7(3) . ?
N5 C31 H31 117.1 . ?
C20 C31 H31 117.1 . ?
C37 C32 C33 119.7(3) . ?
C37 C32 N5 114.1(3) . ?
C33 C32 N5 126.2(3) . ?
C34 C33 C32 119.3(3) . ?
C34 C33 H33 120.3 . ?
C32 C33 H33 120.3 . ?
C33 C34 C35 121.0(3) . ?
C33 C34 H34 119.5 . ?
C35 C34 H34 119.5 . ?
C36 C35 C34 120.4(3) . ?
C36 C35 H35 119.8 . ?
C34 C35 H35 119.8 . ?
C35 C36 C37 119.3(3) . ?
C35 C36 H36 120.4 . ?
C37 C36 H36 120.4 . ?
C36 C37 C32 120.3(3) . ?
C36 C37 N6 125.9(3) . ?
C32 C37 N6 113.8(3) . ?
N6 C38 C11 124.4(3) . ?
N6 C38 H38 117.8 . ?
C11 C38 H38 117.8 . ?
O2 C39 O1 125.7(3) . ?
O2 C39 C40 120.9(3) . ?
O1 C39 C40 113.3(3) . ?
C39 C40 H40A 109.5 . ?
C39 C40 H40B 109.5 . ?
H40A C40 H40B 109.5 . ?
C39 C40 H40C 109.5 . ?
H40A C40 H40C 109.5 . ?
H40B C40 H40C 109.5 . ?
O4 C41 O3 126.0(4) . ?
O4 C41 C42 120.2(3) . ?
O3 C41 C42 113.8(3) . ?
C41 C42 H42A 109.5 . ?
C41 C42 H42B 109.5 . ?
H42A C42 H42B 109.5 . ?
C41 C42 H42C 109.5 . ?
H42A C42 H42C 109.5 . ?
H42B C42 H42C 109.5 . ?
O5 C43 C44 122.5(4) . ?
O5 C43 C45 122.1(4) . ?
C44 C43 C45 115.3(4) . ?
C43 C44 H44A 109.5 . ?
C43 C44 H44B 109.5 . ?
H44A C44 H44B 109.5 . ?
C43 C44 H44C 109.5 . ?
H44A C44 H44C 109.5 . ?
H44B C44 H44C 109.5 . ?
C43 C45 H45A 109.5 . ?
C43 C45 H45B 109.5 . ?
H45A C45 H45B 109.5 . ?
C43 C45 H45C 109.5 . ?
H45A C45 H45C 109.5 . ?
H45B C45 H45C 109.5 . ?
O6 C46 C47 122.9(4) . ?
O6 C46 C48 119.7(4) . ?
C47 C46 C48 117.4(4) . ?
C46 C47 H47A 109.5 . ?
C46 C47 H47B 109.5 . ?
H47A C47 H47B 109.5 . ?
C46 C47 H47C 109.5 . ?
H47A C47 H47C 109.5 . ?
H47B C47 H47C 109.5 . ?
C46 C48 H48A 109.5 . ?
C46 C48 H48B 109.5 . ?
H48A C48 H48B 109.5 . ?
C46 C48 H48C 109.5 . ?
H48A C48 H48C 109.5 . ?
H48B C48 H48C 109.5 . ?

loop_
_geom_bond_atom_site_label_1
_geom_bond_atom_site_label_2
_geom_bond_distance
_geom_bond_site_symmetry_2
_geom_bond_publ_flag
Pd1 O1 2.006(2) . y
Pd1 N1 2.010(3) . y
Pd1 O3 2.017(2) . y
Pd1 N4 2.029(3) 5_666 y
Ni1 N2 1.863(3) . y
Ni1 N5 1.869(3) . y
Ni1 N6 1.875(3) . y
Ni1 N3 1.875(3) . y
O1 C39 1.290(4) . ?
O2 C39 1.234(4) . ?
O3 C41 1.277(4) . ?
O4 C41 1.232(4) . ?
N1 C10 1.312(4) . ?
N1 C1 1.433(4) . ?
N2 C12 1.322(4) . ?
N2 C13 1.421(4) . ?
N3 C19 1.316(4) . ?
N3 C18 1.421(4) . ?
N4 C21 1.313(4) . ?
N4 C30 1.429(4) . ?
N4 Pd1 2.029(3) 5_666 ?
N5 C31 1.316(4) . ?
N5 C32 1.415(4) . ?
N6 C38 1.319(4) . ?
N6 C37 1.423(4) . ?
C1 C6 1.375(5) . ?
C1 C2 1.383(5) . ?
C2 C3 1.392(5) . ?
C2 H2 0.9500 . ?
C3 C4 1.382(5) . ?
C3 H3 0.9500 . ?
C4 C5 1.391(5) . ?
C4 H4 0.9500 . ?
C5 C6 1.394(5) . ?
C5 H5 0.9500 . ?
C6 C7 1.510(5) . ?
C7 C10 1.531(5) . ?
C7 C8 1.536(5) . ?
C7 C9 1.542(5) . ?
C8 H8A 0.9800 . ?
C8 H8B 0.9800 . ?
C8 H8C 0.9800 . ?
C9 H9A 0.9800 . ?
C9 H9B 0.9800 . ?
C9 H9C 0.9800 . ?
C10 C11 1.453(5) . y
C11 C12 1.395(5) . ?
C11 C38 1.401(5) . ?
C12 H12 0.9500 . ?
C13 C14 1.391(5) . ?
C13 C18 1.395(5) . ?
C14 C15 1.388(5) . ?
C14 H14 0.9500 . ?
C15 C16 1.385(5) . ?
C15 H15 0.9500 . ?
C16 C17 1.388(5) . ?
C16 H16 0.9500 . ?
C17 C18 1.384(5) . ?
C17 H17 0.9500 . ?
C19 C20 1.406(4) . ?
C19 H19 0.9500 . ?
C20 C31 1.413(5) . ?
C20 C21 1.452(4) . y
C21 C22 1.542(5) . ?
C22 C25 1.514(5) . ?
C22 C24 1.531(5) . ?
C22 C23 1.544(5) . ?
C23 H23A 0.9800 . ?
C23 H23B 0.9800 . ?
C23 H23C 0.9800 . ?
C24 H24A 0.9800 . ?
C24 H24B 0.9800 . ?
C24 H24C 0.9800 . ?
C25 C30 1.385(5) . ?
C25 C26 1.389(5) . ?
C26 C27 1.396(5) . ?
C26 H26 0.9500 . ?
C27 C28 1.382(5) . ?
C27 H27 0.9500 . ?
C28 C29 1.392(5) . ?
C28 H28 0.9500 . ?
C29 C30 1.382(5) . ?
C29 H29 0.9500 . ?
C31 H31 0.9500 . ?
C32 C37 1.398(5) . ?
C32 C33 1.399(4) . ?
C33 C34 1.378(5) . ?
C33 H33 0.9500 . ?
C34 C35 1.388(5) . ?
C34 H34 0.9500 . ?
C35 C36 1.383(5) . ?
C35 H35 0.9500 . ?
C36 C37 1.395(5) . ?
C36 H36 0.9500 . ?
C38 H38 0.9500 . ?
C39 C40 1.518(5) . ?
C40 H40A 0.9800 . ?
C40 H40B 0.9800 . ?
C40 H40C 0.9800 . ?
C41 C42 1.527(5) . ?
C42 H42A 0.9800 . ?
C42 H42B 0.9800 . ?
C42 H42C 0.9800 . ?
O5 C43 1.215(5) . ?
C43 C44 1.501(6) . ?
C43 C45 1.502(5) . ?
C44 H44A 0.9800 . ?
C44 H44B 0.9800 . ?
C44 H44C 0.9800 . ?
C45 H45A 0.9800 . ?
C45 H45B 0.9800 . ?
C45 H45C 0.9800 . ?
O6 C46 1.211(5) . ?
C46 C47 1.472(6) . ?
C46 C48 1.500(6) . ?
C47 H47A 0.9800 . ?
C47 H47B 0.9800 . ?
C47 H47C 0.9800 . ?
C48 H48A 0.9800 . ?
C48 H48B 0.9800 . ?
C48 H48C 0.9800 . ?

loop_
_geom_hbond_atom_site_label_D
_geom_hbond_atom_site_label_H
_geom_hbond_atom_site_label_A
_geom_hbond_distance_DH
_geom_hbond_distance_HA
_geom_hbond_distance_DA
_geom_hbond_angle_DHA
_geom_hbond_site_symmetry_A
C2 H2 O1 0.95 2.46 3.019(4) 117 .
C31 H31 O3 0.95 2.33 3.253(4) 165 5_666
C33 H33 O3 0.95 2.33 3.272(4) 172 5_666
C36 H36 O2 0.95 2.60 3.508(4) 1601 .
C38 H38 O2 0.95 2.37 3.244(4) 153 .
C5 H5 O4 0.95 2.41 3.277(4) 152 4_646
C8 H8A O4 0.98 2.42 3.340(5) 155 4_646

loop_
_geom_torsion_atom_site_label_1
_geom_torsion_atom_site_label_2
_geom_torsion_atom_site_label_3
_geom_torsion_atom_site_label_4
_geom_torsion
_geom_torsion_site_symmetry_1
N6 Ni1 N2 C12 5.7(3) .
N3 Ni1 N2 C12 -172.3(3) .
N6 Ni1 N2 C13 -177.6(2) .
N3 Ni1 N2 C13 4.4(2) .
N2 Ni1 N3 C19 168.5(3) .
N5 Ni1 N3 C19 -9.6(3) .
N2 Ni1 N3 C18 -4.2(2) .
N5 Ni1 N3 C18 177.8(2) .
N6 Ni1 N5 C31 -173.4(3) .
N3 Ni1 N5 C31 4.7(3) .
N6 Ni1 N5 C32 1.0(2) .
N3 Ni1 N5 C32 179.1(2) .
N2 Ni1 N6 C38 -2.1(3) .
N5 Ni1 N6 C38 175.9(3) .
N2 Ni1 N6 C37 -177.8(2) .
N5 Ni1 N6 C37 0.2(2) .
C10 N1 C1 C6 -1.6(4) .
Pd1 N1 C1 C6 -177.0(2) .
C10 N1 C1 C2 175.4(3) .
Pd1 N1 C1 C2 0.0(5) .
C6 C1 C2 C3 0.4(5) .
N1 C1 C2 C3 -176.3(3) .
C1 C2 C3 C4 -0.9(5) .
C2 C3 C4 C5 0.6(6) .
C3 C4 C5 C6 0.3(5) .
C2 C1 C6 C5 0.4(6) .
N1 C1 C6 C5 177.6(3) .
C2 C1 C6 C7 -175.6(3) .
N1 C1 C6 C7 1.7(4) .
C4 C5 C6 C1 -0.7(5) .
C4 C5 C6 C7 174.2(4) .
C1 C6 C7 C10 -1.1(4) .
C5 C6 C7 C10 -176.5(4) .
C1 C6 C7 C8 -116.1(3) .
C5 C6 C7 C8 68.4(5) .
C1 C6 C7 C9 120.7(3) .
C5 C6 C7 C9 -54.8(5) .
C1 N1 C10 C11 173.5(3) .
Pd1 N1 C10 C11 -11.7(5) .
C1 N1 C10 C7 0.9(4) .
Pd1 N1 C10 C7 175.6(2) .
C6 C7 C10 N1 0.1(4) .
C8 C7 C10 N1 118.4(3) .
C9 C7 C10 N1 -117.0(3) .
C6 C7 C10 C11 -172.2(3) .
C8 C7 C10 C11 -53.8(4) .
C9 C7 C10 C11 70.7(4) .
N1 C10 C11 C12 143.3(3) .
C7 C10 C11 C12 -45.2(5) .
N1 C10 C11 C38 -37.8(5) .
C7 C10 C11 C38 133.8(4) .
C13 N2 C12 C11 176.4(3) .
Ni1 N2 C12 C11 -7.1(5) .
C38 C11 C12 N2 3.3(6) .
C10 C11 C12 N2 -177.8(3) .
C12 N2 C13 C14 -6.9(5) .
Ni1 N2 C13 C14 176.2(3) .
C12 N2 C13 C18 173.3(3) .
Ni1 N2 C13 C18 -3.7(4) .
C18 C13 C14 C15 -0.9(5) .
N2 C13 C14 C15 179.3(3) .
C13 C14 C15 C16 1.3(5) .
C14 C15 C16 C17 -0.3(5) .
C15 C16 C17 C18 -1.2(5) .
C16 C17 C18 C13 1.6(5) .
C16 C17 C18 N3 -179.5(3) .
C14 C13 C18 C17 -0.5(5) .
N2 C13 C18 C17 179.3(3) .
C14 C13 C18 N3 -179.6(3) .
N2 C13 C18 N3 0.3(4) .
C19 N3 C18 C17 11.1(5) .
Ni1 N3 C18 C17 -175.8(3) .
C19 N3 C18 C13 -169.9(3) .
Ni1 N3 C18 C13 3.2(4) .
C18 N3 C19 C20 -178.0(3) .
Ni1 N3 C19 C20 9.9(5) .
N3 C19 C20 C31 -2.5(5) .
N3 C19 C20 C21 -173.4(3) .
C30 N4 C21 C20 -167.2(3) .
Pd1 N4 C21 C20 23.8(5) 5_666
C30 N4 C21 C22 5.3(4) .
Pd1 N4 C21 C22 -163.7(2) 5_666
C19 C20 C21 N4 -152.4(3) .
C31 C20 C21 N4 36.4(5) .
C19 C20 C21 C22 36.0(5) .
C31 C20 C21 C22 -135.1(3) .
N4 C21 C22 C25 -7.4(4) .
C20 C21 C22 C25 165.0(3) .
N4 C21 C22 C24 -127.1(3) .
C20 C21 C22 C24 45.4(4) .
N4 C21 C22 C23 106.4(3) .
C20 C21 C22 C23 -81.2(4) .
C24 C22 C25 C30 126.5(3) .
C21 C22 C25 C30 6.7(4) .
C23 C22 C25 C30 -110.6(3) .
C24 C22 C25 C26 -54.2(5) .
C21 C22 C25 C26 -173.9(4) .
C23 C22 C25 C26 68.7(5) .
C30 C25 C26 C27 -0.6(5) .
C22 C25 C26 C27 -179.9(4) .
C25 C26 C27 C28 2.7(6) .
C26 C27 C28 C29 -3.2(6) .
C27 C28 C29 C30 1.5(6) .
C28 C29 C30 C25 0.6(5) .
C28 C29 C30 N4 -176.1(3) .
C26 C25 C30 C29 -1.1(5) .
C22 C25 C30 C29 178.4(3) .
C26 C25 C30 N4 176.2(3) .
C22 C25 C30 N4 -4.3(4) .
C21 N4 C30 C29 176.5(3) .
Pd1 N4 C30 C29 -12.0(5) 5_666
C21 N4 C30 C25 -0.6(4) .
Pd1 N4 C30 C25 170.9(2) 5_666
C32 N5 C31 C20 -173.7(3) .
Ni1 N5 C31 C20 0.4(5) .
C19 C20 C31 N5 -2.9(5) .
C21 C20 C31 N5 168.1(3) .
C31 N5 C32 C37 172.7(3) .
Ni1 N5 C32 C37 -2.1(4) .
C31 N5 C32 C33 -6.7(5) .
Ni1 N5 C32 C33 178.5(3) .
C37 C32 C33 C34 -1.3(5) .
N5 C32 C33 C34 178.0(3) .
C32 C33 C34 C35 0.3(5) .
C33 C34 C35 C36 0.2(5) .
C34 C35 C36 C37 0.4(5) .
C35 C36 C37 C32 -1.4(5) .
C35 C36 C37 N6 178.8(3) .
C33 C32 C37 C36 1.9(5) .
N5 C32 C37 C36 -177.5(3) .
C33 C32 C37 N6 -178.3(3) .
N5 C32 C37 N6 2.3(4) .
C38 N6 C37 C36 2.3(5) .
Ni1 N6 C37 C36 178.3(3) .
C38 N6 C37 C32 -177.5(3) .
Ni1 N6 C37 C32 -1.5(4) .
C37 N6 C38 C11 174.9(3) .
Ni1 N6 C38 C11 -0.5(5) .
C12 C11 C38 N6 0.7(5) .
C10 C11 C38 N6 -178.2(3) .
Pd1 O1 C39 O2 -14.8(5) .
Pd1 O1 C39 C40 163.6(2) .
Pd1 O3 C41 O4 -15.3(5) .
Pd1 O3 C41 C42 163.8(2) .
